data_7058470
loop_
_publ_author_name
'Huangfu, Mengjie'
'Tian, Xueqin'
'Zhao, Shuang'
'Wu, Pengyan'
'Chu, Huacong'
'Zheng, Xiaotian'
'Tang, Jiawei'
'Wang, Jian'

_publ_section_title
;
 Post-synthetic modification of a Tb-based metal--organic framework for
 highly selective and sensitive detection of metal ions in aqueous
 solution
;
_journal_issue 26
_journal_name_full 'New Journal of Chemistry'
_journal_page_first 10232
_journal_paper_doi 10.1039/C9NJ01835B
_journal_volume 43
_journal_year 2019
_chemical_formula_sum 'C8 H14 N O13 Tb'
_chemical_formula_weight 491.12
_chemical_name_common Tb-HIA
_chemical_name_systematic Tb-HIA
_space_group_crystal_system monoclinic
_space_group_IT_number 15
_space_group_name_Hall '-C 2yc'
_space_group_name_H-M_alt 'C 1 2/c 1'
_symmetry_space_group_name_Hall '-C 2yc'
_symmetry_space_group_name_H-M 'C 1 2/c 1'
_atom_sites_solution_hydrogens mixed
_audit_creation_method SHELXL-2018/3
_audit_update_record
;
2018-07-18 deposited with the CCDC.    2019-06-10 downloaded from the CCDC.
;
_cell_angle_alpha 90
_cell_angle_beta 107.4200(10)
_cell_angle_gamma 90
_cell_formula_units_Z 8
_cell_length_a 19.6573(14)
_cell_length_b 10.5231(7)
_cell_length_c 17.6988(12)
_cell_measurement_reflns_used 9997
_cell_measurement_temperature 173(2)
_cell_measurement_theta_max 34.82
_cell_measurement_theta_min 2.68
_cell_volume 3493.2(4)
_computing_cell_refinement 'Bruker SMART'
_computing_data_collection 'Bruker SMART'
_computing_data_reduction 'Bruker SAINT'
_computing_molecular_graphics 'Bruker SHELXTL'
_computing_publication_material 'Bruker SHELXTL'
_computing_structure_refinement 'SHELXL-2018/3 (Sheldrick, 2018)'
_computing_structure_solution 'Bruker SHELXTL'
_diffrn_ambient_temperature 173(2)
_diffrn_measured_fraction_theta_full 0.961
_diffrn_measured_fraction_theta_max 0.961
_diffrn_measurement_device_type 'CCD area detector'
_diffrn_measurement_method 'phi and omega scans'
_diffrn_radiation_type MoK\a
_diffrn_radiation_wavelength 0.71073
_diffrn_reflns_av_R_equivalents 0.0397
_diffrn_reflns_av_unetI/netI 0.0431
_diffrn_reflns_Laue_measured_fraction_full 0.961
_diffrn_reflns_Laue_measured_fraction_max 0.961
_diffrn_reflns_limit_h_max 23
_diffrn_reflns_limit_h_min -23
_diffrn_reflns_limit_k_max 11
_diffrn_reflns_limit_k_min -12
_diffrn_reflns_limit_l_max 21
_diffrn_reflns_limit_l_min -21
_diffrn_reflns_number 9156
_diffrn_reflns_point_group_measured_fraction_full 0.961
_diffrn_reflns_point_group_measured_fraction_max 0.961
_diffrn_reflns_theta_full 24.999
_diffrn_reflns_theta_max 24.999
_diffrn_reflns_theta_min 2.219
_exptl_absorpt_coefficient_mu 4.109
_exptl_absorpt_correction_T_max 0.578
_exptl_absorpt_correction_T_min 0.525
_exptl_absorpt_correction_type multi-scan
_exptl_absorpt_process_details SADABS
_exptl_crystal_colour colorless
_exptl_crystal_density_diffrn 1.868
_exptl_crystal_description block
_exptl_crystal_F_000 1904
_exptl_crystal_size_max 0.180
_exptl_crystal_size_mid 0.160
_exptl_crystal_size_min 0.150
_refine_diff_density_max 2.339
_refine_diff_density_min -1.802
_refine_diff_density_rms 0.202
_refine_ls_extinction_method none
_refine_ls_goodness_of_fit_ref 1.028
_refine_ls_hydrogen_treatment constr
_refine_ls_matrix_type full
_refine_ls_number_parameters 208
_refine_ls_number_reflns 2967
_refine_ls_number_restraints 12
_refine_ls_restrained_S_all 1.043
_refine_ls_R_factor_all 0.0459
_refine_ls_R_factor_gt 0.0446
_refine_ls_shift/su_max 0.003
_refine_ls_shift/su_mean 0.000
_refine_ls_structure_factor_coef Fsqd
_refine_ls_weighting_details 'w=1/[\s^2^(Fo^2^)+(0.1009P)^2^+41.6321P] where P=(Fo^2^+2Fc^2^)/3'
_refine_ls_weighting_scheme calc
_refine_ls_wR_factor_gt 0.1412
_refine_ls_wR_factor_ref 0.1427
_reflns_Friedel_coverage 0.000
_reflns_number_gt 2837
_reflns_number_total 2967
_reflns_threshold_expression 'I > 2\s(I)'
_cod_data_source_file c9nj01835b2.cif
_cod_data_source_block 1_sq
_cod_depositor_comments 'Adding full bibliography for 7058470.cif.'
_cod_database_code 7058470
_shelx_shelxl_version_number 2018/3
_shelx_space_group_comment
;
The symmetry employed for this shelxl refinement is uniquely defined
by the following loop, which should always be used as a source of
symmetry information in preference to the above space-group names.
They are only intended as comments.
;
_shelx_estimated_absorpt_t_min 0.525
_shelx_estimated_absorpt_t_max 0.578

loop_
_space_group_symop_operation_xyz
'x, y, z'
'-x, y, -z+1/2'
'x+1/2, y+1/2, z'
'-x+1/2, y+1/2, -z+1/2'
'-x, -y, -z'
'x, -y, z-1/2'
'-x+1/2, -y+1/2, -z'
'x+1/2, -y+1/2, z-1/2'

loop_
_atom_site_label
_atom_site_type_symbol
_atom_site_fract_x
_atom_site_fract_y
_atom_site_fract_z
_atom_site_U_iso_or_equiv
_atom_site_adp_type
_atom_site_occupancy
_atom_site_site_symmetry_order
_atom_site_calc_flag
_atom_site_refinement_flags_posn
_atom_site_refinement_flags_adp
Tb1 Tb 0.22716(2) 0.20776(3) 0.81590(2) 0.0189(2) Uani 1 1 d . .
O5W O 0.3246(3) 0.0642(4) 0.8364(3) 0.0341(11) Uani 1 1 d . .
H5WA H 0.355756 0.096055 0.817543 0.051 Uiso 1 1 d R U
H5WC H 0.309666 -0.005526 0.813083 0.051 Uiso 1 1 d R U
O2 O 0.2104(2) -0.1121(4) 1.1841(2) 0.0232(9) Uani 1 1 d . .
O4W O 0.2061(2) 0.4228(4) 0.8457(3) 0.0259(10) Uani 1 1 d . .
H4WA H 0.223043 0.472629 0.818053 0.039 Uiso 1 1 d R U
H4WB H 0.161513 0.434979 0.834974 0.039 Uiso 1 1 d R U
O4 O 0.1915(3) 0.1105(4) 0.9276(2) 0.0271(10) Uani 1 1 d . .
O3W O 0.3224(2) 0.3213(4) 0.7880(3) 0.0253(9) Uani 1 1 d . .
H3WA H 0.305412 0.382508 0.756704 0.038 Uiso 1 1 d R U
H3WB H 0.350352 0.350198 0.830924 0.038 Uiso 1 1 d R U
O1 O 0.1811(3) -0.3118(4) 1.1840(3) 0.0290(11) Uani 1 1 d . .
O5 O 0.1032(3) -0.4382(4) 0.8921(3) 0.0285(10) Uani 1 1 d . .
H5A H 0.091255 -0.491343 0.921194 0.043 Uiso 1 1 calc R U
O2W O 0.3176(3) 0.2587(5) 0.9407(3) 0.0275(9) Uani 1 1 d . .
H2WA H 0.342019 0.322059 0.933845 0.041 Uiso 1 1 d R U
H2WC H 0.344909 0.195079 0.955815 0.041 Uiso 1 1 d R U
O3 O 0.1836(3) -0.0075(4) 0.8239(3) 0.0341(12) Uani 1 1 d . .
C1 C 0.1683(3) -0.2157(5) 1.0583(4) 0.0175(13) Uani 1 1 d . .
O1W O 0.0997(3) 0.2259(6) 0.7810(5) 0.0514(16) Uani 1 1 d . .
H1WA H 0.086055 0.289328 0.750437 0.077 Uiso 1 1 d R U
H1WC H 0.087375 0.236308 0.822663 0.077 Uiso 1 1 d R U
C7 C 0.1868(4) -0.2134(5) 1.1463(4) 0.0190(13) Uani 1 1 d . .
C4 C 0.1412(3) -0.2244(6) 0.8950(4) 0.0216(13) Uani 1 1 d . .
H4A H 0.133955 -0.228727 0.839533 0.026 Uiso 1 1 calc R U
C5 C 0.1647(3) -0.1106(6) 0.9361(4) 0.0204(12) Uani 1 1 d . .
C3 C 0.1288(3) -0.3296(6) 0.9353(4) 0.0219(12) Uani 1 1 d . .
C8 C 0.1801(3) 0.0035(6) 0.8947(3) 0.0226(12) Uani 1 1 d . .
C6 C 0.1779(3) -0.1077(6) 1.0184(3) 0.0183(11) Uani 1 1 d . .
H6A H 0.193530 -0.031206 1.046841 0.022 Uiso 1 1 calc R U
C2 C 0.1422(3) -0.3272(6) 1.0162(4) 0.0205(11) Uani 1 1 d . .
H2A H 0.133833 -0.400657 1.043327 0.025 Uiso 1 1 calc R U
O8 O 0.0596(5) -0.3758(7) 0.4693(5) 0.075(2) Uani 1 1 d D .
O7 O -0.0014(7) -0.3317(14) 0.3452(7) 0.131(5) Uani 1 1 d D .
N1 N 0.0237(8) -0.2937(11) 0.4201(9) 0.101(5) Uani 1 1 d D .
O6 O 0.0104(6) -0.1721(13) 0.4343(14) 0.215(10) Uani 1 1 d D U

loop_
_atom_site_aniso_label
_atom_site_aniso_U_11
_atom_site_aniso_U_22
_atom_site_aniso_U_33
_atom_site_aniso_U_23
_atom_site_aniso_U_13
_atom_site_aniso_U_12
Tb1 0.0326(3) 0.0119(3) 0.0130(3) -0.00191(8) 0.00818(17) -0.00303(9)
O5W 0.045(3) 0.015(2) 0.036(3) -0.0022(19) 0.001(2) 0.0024(19)
O2 0.041(2) 0.014(2) 0.015(2) -0.0012(16) 0.0097(18) -0.0045(18)
O4W 0.036(2) 0.016(2) 0.031(2) -0.0081(18) 0.018(2) -0.0042(18)
O4 0.048(3) 0.023(2) 0.014(2) -0.0062(17) 0.0158(19) -0.0128(19)
O3W 0.036(2) 0.021(2) 0.020(2) 0.0071(18) 0.0096(19) 0.0011(19)
O1 0.048(3) 0.014(2) 0.019(2) 0.0012(17) 0.001(2) -0.0059(19)
O5 0.041(3) 0.017(2) 0.025(2) -0.0060(18) 0.0072(19) -0.0096(19)
O2W 0.039(3) 0.027(2) 0.016(2) -0.0044(19) 0.0065(18) -0.001(2)
O3 0.072(3) 0.021(2) 0.018(2) -0.0048(18) 0.027(2) -0.008(2)
C1 0.017(3) 0.016(3) 0.017(3) -0.002(2) 0.002(2) 0.0042(19)
O1W 0.039(3) 0.045(3) 0.068(4) 0.016(3) 0.012(3) -0.007(2)
C7 0.026(3) 0.015(3) 0.017(3) 0.000(2) 0.008(3) 0.001(2)
C4 0.021(3) 0.027(3) 0.018(3) -0.005(2) 0.008(2) -0.002(2)
C5 0.022(3) 0.024(3) 0.017(3) -0.002(2) 0.007(2) -0.001(2)
C3 0.018(3) 0.017(3) 0.027(3) -0.011(3) 0.002(2) -0.006(2)
C8 0.030(3) 0.022(3) 0.017(3) -0.003(2) 0.009(2) -0.004(2)
C6 0.019(3) 0.018(3) 0.018(3) -0.004(2) 0.006(2) -0.004(2)
C2 0.021(3) 0.015(3) 0.023(3) -0.001(2) 0.004(2) -0.003(2)
O8 0.089(6) 0.046(4) 0.078(5) -0.008(4) 0.007(4) 0.021(4)
O7 0.114(9) 0.169(11) 0.101(9) 0.004(9) 0.018(7) 0.082(9)
N1 0.085(10) 0.102(11) 0.120(13) -0.001(8) 0.034(9) -0.012(7)
O6 0.046(6) 0.168(13) 0.41(3) -0.076(17) 0.040(11) -0.026(8)

loop_
_atom_type_symbol
_atom_type_description
_atom_type_scat_dispersion_real
_atom_type_scat_dispersion_imag
_atom_type_scat_source
C C 0.0033 0.0016 'International Tables Vol C Tables 4.2.6.8 and 6.1.1.4'
H H 0.0000 0.0000 'International Tables Vol C Tables 4.2.6.8 and 6.1.1.4'
O O 0.0106 0.0060 'International Tables Vol C Tables 4.2.6.8 and 6.1.1.4'
Tb Tb -0.1723 4.1537 'International Tables Vol C Tables 4.2.6.8 and 6.1.1.4'
N N 0.0061 0.0033 'International Tables Vol C Tables 4.2.6.8 and 6.1.1.4'

loop_
_geom_angle_atom_site_label_1
_geom_angle_atom_site_label_2
_geom_angle_atom_site_label_3
_geom_angle
_geom_angle_site_symmetry_1
_geom_angle_site_symmetry_3
O5W Tb1 O4W 138.80(16) . .
O5W Tb1 O3W 72.84(17) . .
O4W Tb1 O3W 76.74(16) . .
O5W Tb1 O1W 145.02(19) . .
O4W Tb1 O1W 75.25(19) . .
O3W Tb1 O1W 136.66(18) . .
O5W Tb1 O3 71.48(18) . .
O4W Tb1 O3 141.25(17) . .
O3W Tb1 O3 141.70(17) . .
O1W Tb1 O3 74.4(2) . .
O5W Tb1 O2W 70.54(17) . .
O4W Tb1 O2W 73.71(17) . .
O3W Tb1 O2W 71.00(16) . .
O1W Tb1 O2W 129.5(2) . .
O3 Tb1 O2W 108.94(17) . .
O5W Tb1 O2 76.06(16) . 6
O4W Tb1 O2 127.74(15) . 6
O3W Tb1 O2 84.24(15) . 6
O1W Tb1 O2 87.5(2) . 6
O3 Tb1 O2 74.13(14) . 6
O2W Tb1 O2 142.89(16) . 6
O5W Tb1 O1 118.18(18) . 6
O4W Tb1 O1 75.65(15) . 6
O3W Tb1 O1 71.00(17) . 6
O1W Tb1 O1 70.4(2) . 6
O3 Tb1 O1 115.26(16) . 6
O2W Tb1 O1 135.42(17) . 6
O2 Tb1 O1 52.11(15) 6 6
O5W Tb1 O4 91.28(17) . .
O4W Tb1 O4 96.04(15) . .
O3W Tb1 O4 141.97(15) . .
O1W Tb1 O4 73.7(2) . .
O3 Tb1 O4 52.35(14) . .
O2W Tb1 O4 71.14(16) . .
O2 Tb1 O4 126.07(14) 6 .
O1 Tb1 O4 144.11(18) 6 .
O5W Tb1 C8 79.15(18) . .
O4W Tb1 C8 120.09(16) . .
O3W Tb1 C8 149.56(17) . .
O1W Tb1 C8 73.78(19) . .
O3 Tb1 C8 26.46(16) . .
O2W Tb1 C8 88.77(17) . .
O2 Tb1 C8 100.54(15) 6 .
O1 Tb1 C8 134.99(18) 6 .
O4 Tb1 C8 25.98(16) . .
O5W Tb1 C7 97.52(17) . 6
O4W Tb1 C7 101.53(16) . 6
O3W Tb1 C7 76.23(16) . 6
O1W Tb1 C7 77.8(2) . 6
O3 Tb1 C7 95.04(15) . 6
O2W Tb1 C7 147.12(17) . 6
O2 Tb1 C7 26.22(15) 6 6
O1 Tb1 C7 25.89(15) 6 6
O4 Tb1 C7 141.22(16) . 6
C8 Tb1 C7 119.82(16) . 6
C7 O2 Tb1 94.6(4) . 6_556
C8 O4 Tb1 93.1(3) . .
C7 O1 Tb1 94.0(4) . 6_556
C8 O3 Tb1 95.4(4) . .
C6 C1 C2 120.1(6) . .
C6 C1 C7 119.6(5) . .
C2 C1 C7 120.3(5) . .
O1 C7 O2 119.3(6) . .
O1 C7 C1 120.7(5) . .
O2 C7 C1 120.0(5) . .
O1 C7 Tb1 60.1(3) . 6_556
O2 C7 Tb1 59.2(3) . 6_556
C1 C7 Tb1 178.1(5) . 6_556
C3 C4 C5 120.0(6) . .
C6 C5 C4 119.1(6) . .
C6 C5 C8 119.5(5) . .
C4 C5 C8 121.2(5) . .
C2 C3 C4 121.0(6) . .
C2 C3 O5 121.0(6) . .
C4 C3 O5 118.0(6) . .
O4 C8 O3 118.7(5) . .
O4 C8 C5 122.1(5) . .
O3 C8 C5 119.2(5) . .
O4 C8 Tb1 60.9(3) . .
O3 C8 Tb1 58.1(3) . .
C5 C8 Tb1 172.4(4) . .
C1 C6 C5 120.1(5) . .
C3 C2 C1 119.6(6) . .
O8 N1 O7 116.2(11) . .
O8 N1 O6 127.8(15) . .
O7 N1 O6 116.0(13) . .

loop_
_geom_bond_atom_site_label_1
_geom_bond_atom_site_label_2
_geom_bond_distance
_geom_bond_site_symmetry_2
Tb1 O5W 2.380(5) .
Tb1 O4W 2.388(4) .
Tb1 O3W 2.394(5) .
Tb1 O1W 2.402(6) .
Tb1 O3 2.441(5) .
Tb1 O2W 2.444(4) .
Tb1 O2 2.470(4) 6
Tb1 O1 2.491(5) 6
Tb1 O4 2.505(4) .
Tb1 C8 2.862(6) .
Tb1 C7 2.867(7) 6
O2 C7 1.271(7) .
O4 C8 1.256(8) .
O1 C7 1.255(7) .
O5 C3 1.383(7) .
O3 C8 1.281(7) .
C1 C6 1.380(8) .
C1 C2 1.403(8) .
C1 C7 1.490(9) .
C4 C3 1.378(10) .
C4 C5 1.405(9) .
C5 C6 1.402(8) .
C5 C8 1.484(9) .
C3 C2 1.377(9) .
O8 N1 1.278(12) .
O7 N1 1.330(14) .
N1 O6 1.345(13) .
